data_7056334
loop_
_publ_author_name
'Chang, Yi-Xin'
'Wang, Wen-Min'
'Zhang, Ru-Xia'
'Shen, Hai-Yun'
'Zhou, Xiao-Pu'
'Wang, Ni-Ni'
'Cui, Jian-Zhong'
'Gao, Hong-Ling'

_publ_section_title
;
 Dinuclear Ln(iii) complexes constructed from an 8-hydroxyquinoline Schiff
 base derivative with different terminal groups show differing slow
 magnetic relaxation
;
_journal_name_full 'New J. Chem.'
_journal_paper_doi 10.1039/C6NJ04035G
_journal_year 2017
_chemical_formula_moiety 'C54 H42 F12 Ho2 N4 O10'
_chemical_formula_sum 'C54 H42 F12 Ho2 N4 O10'
_chemical_formula_weight 1464.77
_space_group_crystal_system triclinic
_space_group_IT_number 2
_space_group_name_Hall '-P 1'
_space_group_name_H-M_alt 'P -1'
_symmetry_space_group_name_Hall '-P 1'
_symmetry_space_group_name_H-M 'P -1'
_atom_sites_solution_hydrogens geom
_atom_sites_solution_primary direct
_audit_creation_date 2017-04-26
_audit_creation_method
;
Olex2 1.2
(compiled 2017.03.28 svn.r3405 for OlexSys, GUI svn.r5335)
;
_audit_update_record
;
2017-04-28 deposited with the CCDC.
2017-05-04 downloaded from the CCDC.
;
_cell_angle_alpha 62.77(2)
_cell_angle_beta 87.11(3)
_cell_angle_gamma 74.71(3)
_cell_formula_units_Z 1
_cell_length_a 11.174(3)
_cell_length_b 11.8895(13)
_cell_length_c 12.008(3)
_cell_measurement_reflns_used 4402
_cell_measurement_temperature 113.15
_cell_measurement_theta_max 27.5
_cell_measurement_theta_min 3.1
_cell_volume 1363.7(6)
_computing_cell_refinement 'CrystalClear-SM Expert 2.1 b42 (Rigaku, 2015)'
_computing_data_collection CrystalClear
_computing_data_reduction CrystalClear
_computing_molecular_graphics 'Olex2 (Dolomanov et al., 2009)'
_computing_publication_material 'Olex2 (Dolomanov et al., 2009)'
_computing_structure_refinement 'ShelXL (Sheldrick, 2015)'
_computing_structure_solution 'ShelXS (Sheldrick, 2008)'
_diffrn_ambient_temperature 113.15
_diffrn_measured_fraction_theta_full 0.988
_diffrn_measured_fraction_theta_max 0.973
_diffrn_measurement_device_type "'Rigaku Xtalab P200"
_diffrn_measurement_method '\w scans'
_diffrn_radiation_monochromator confocal
_diffrn_radiation_type MoK\a
_diffrn_radiation_wavelength 0.71073
_diffrn_reflns_av_R_equivalents 0.0559
_diffrn_reflns_av_unetI/netI 0.0506
_diffrn_reflns_Laue_measured_fraction_full 0.988
_diffrn_reflns_Laue_measured_fraction_max 0.973
_diffrn_reflns_limit_h_max 14
_diffrn_reflns_limit_h_min -14
_diffrn_reflns_limit_k_max 15
_diffrn_reflns_limit_k_min -15
_diffrn_reflns_limit_l_max 15
_diffrn_reflns_limit_l_min -15
_diffrn_reflns_number 17056
_diffrn_reflns_point_group_measured_fraction_full 0.988
_diffrn_reflns_point_group_measured_fraction_max 0.973
_diffrn_reflns_theta_full 25.242
_diffrn_reflns_theta_max 27.537
_diffrn_reflns_theta_min 3.032
_diffrn_standards_decay_% 0
_diffrn_standards_interval_count 0
_diffrn_standards_interval_time 0
_diffrn_standards_number 0
_exptl_absorpt_coefficient_mu 2.982
_exptl_absorpt_correction_T_max 1.000
_exptl_absorpt_correction_T_min 0.784
_exptl_absorpt_correction_type multi-scan
_exptl_absorpt_process_details 'REQAB (Rigaku, 1998)'
_exptl_crystal_colour Colorless
_exptl_crystal_density_diffrn 1.784
_exptl_crystal_density_method "'not measured'"
_exptl_crystal_description Prism
_exptl_crystal_F_000 716
_exptl_crystal_size_max 0.2
_exptl_crystal_size_mid 0.18
_exptl_crystal_size_min 0.12
_refine_diff_density_max 2.721
_refine_diff_density_min -0.898
_refine_diff_density_rms 0.169
_refine_ls_extinction_method none
_refine_ls_goodness_of_fit_ref 1.115
_refine_ls_hydrogen_treatment constr
_refine_ls_matrix_type full
_refine_ls_number_parameters 427
_refine_ls_number_reflns 6128
_refine_ls_number_restraints 12
_refine_ls_restrained_S_all 1.124
_refine_ls_R_factor_all 0.0585
_refine_ls_R_factor_gt 0.0550
_refine_ls_shift/su_max 0.001
_refine_ls_shift/su_mean 0.000
_refine_ls_structure_factor_coef Fsqd
_refine_ls_weighting_details 'w=1/[\s^2^(Fo^2^)+(0.0806P)^2^+3.7155P] where P=(Fo^2^+2Fc^2^)/3'
_refine_ls_weighting_scheme calc
_refine_ls_wR_factor_gt 0.1531
_refine_ls_wR_factor_ref 0.1550
_reflns_Friedel_coverage 0.000
_reflns_number_gt 5534
_reflns_number_total 6128
_reflns_threshold_expression 'I > 2\s(I)'
_cod_data_source_file c6nj04035g2.cif
_cod_data_source_block 4
_cod_database_code 7056334
_shelx_shelxl_version_number 2014/8
_shelx_space_group_comment
;
The symmetry employed for this shelxl refinement is uniquely defined
by the following loop, which should always be used as a source of
symmetry information in preference to the above space-group names.
They are only intended as comments.
;
_shelx_estimated_absorpt_t_max 0.716
_shelx_estimated_absorpt_t_min 0.587
_olex2_refinement_description
;There are disorders in the -CF3 and -CH3 groups of the ligand
1. Fixed Uiso
 At 1.2 times of:
  All C(H) groups
 At 1.5 times of:
  All C(H,H,H) groups
2. Restrained distances
 C18-F1 = C18-F2 = C18-F3 = C22-F1' = C22-F2' = C22-F3'
 1.36 with sigma of 0.01
 C23-F4 = C23-F5 = C23-F6 = C27-F4' = C27-F5' = C27-F6'
 1.36 with sigma of 0.01
3. Others
 Sof(F1')=Sof(F2')=Sof(F3')=Sof(H18A)=Sof(H18B)=Sof(H18C)=1-FVAR(1)
 Sof(F1)=Sof(F2)=Sof(F3)=Sof(H22A)=Sof(H22B)=Sof(H22C)=FVAR(1)
 Sof(F4')=Sof(F5')=Sof(F6')=Sof(H23A)=Sof(H23B)=Sof(H23C)=1-FVAR(2)
 Sof(F4)=Sof(F5)=Sof(F6)=Sof(H27A)=Sof(H27B)=Sof(H27C)=FVAR(2)
4.a Me refined with riding coordinates:
 C18(H18A,H18B,H18C), C22(H22A,H22B,H22C), C23(H23A,H23B,H23C), C27(H27A,H27B,
 H27C)
4.b Aromatic/amide H refined with riding coordinates:
 C3(H3), C4(H4), C5(H5), C7(H7), C8(H8), C10(H10), C12(H12), C13(H13),
 C15(H15), C16(H16), C20(H20), C25(H25)
4.c Idealised Me refined as rotating group:
 C17(H17A,H17B,H17C)
;
_olex2_submission_special_instructions 'No special instructions were received'

loop_
_space_group_symop_operation_xyz
'x, y, z'
'-x, -y, -z'

loop_
_atom_site_label
_atom_site_type_symbol
_atom_site_fract_x
_atom_site_fract_y
_atom_site_fract_z
_atom_site_U_iso_or_equiv
_atom_site_adp_type
_atom_site_occupancy
_atom_site_site_symmetry_order
_atom_site_calc_flag
_atom_site_refinement_flags_posn
_atom_site_refinement_flags_occupancy
_atom_site_disorder_assembly
_atom_site_disorder_group
Ho1 Ho 0.86192(3) 0.46787(3) 0.09798(3) 0.04089(13) Uani 1 1 d . . . .
F1 F 0.7180(10) 0.2528(17) -0.1465(17) 0.129(7) Uani 0.507(11) 1 d D P A 1
F2 F 0.9096(13) 0.1622(11) -0.1479(10) 0.095(5) Uani 0.507(11) 1 d D P A 1
F3 F 0.846(2) 0.3819(13) -0.2342(11) 0.140(8) Uani 0.507(11) 1 d D P A 1
F1' F 0.985(2) 0.0076(12) 0.4052(10) 0.134(8) Uani 0.493(11) 1 d D P A 2
F2' F 0.954(2) -0.0826(10) 0.2869(17) 0.152(9) Uani 0.493(11) 1 d D P A 2
F3' F 1.1117(13) -0.023(2) 0.2777(19) 0.173(11) Uani 0.493(11) 1 d D P A 2
F4 F 0.8144(7) 0.9343(6) 0.0061(7) 0.082(2) Uani 0.791(9) 1 d D P B 1
F5 F 0.6323(6) 0.9025(7) 0.0385(7) 0.083(2) Uani 0.791(9) 1 d D P B 1
F6 F 0.7276(8) 0.9247(6) 0.1749(7) 0.081(2) Uani 0.791(9) 1 d D P B 1
F4' F 0.7624(19) 0.398(2) 0.5362(19) 0.066(7) Uani 0.209(9) 1 d D P B 2
F5' F 0.870(2) 0.531(2) 0.539(2) 0.072(7) Uani 0.209(9) 1 d D P B 2
F6' F 0.9691(18) 0.356(2) 0.534(2) 0.077(8) Uani 0.209(9) 1 d D P B 2
O1 O 0.9230(4) 0.5853(5) -0.1050(4) 0.0455(10) Uani 1 1 d . . . .
O2 O 0.8109(5) 0.3782(5) -0.0262(6) 0.0571(13) Uani 1 1 d . . . .
O3 O 0.9096(5) 0.2402(5) 0.2183(5) 0.0547(12) Uani 1 1 d . . . .
O4 O 0.8336(5) 0.6767(5) 0.0831(5) 0.0478(11) Uani 1 1 d . . . .
O5 O 0.8795(5) 0.4444(5) 0.2991(5) 0.0501(11) Uani 1 1 d . . . .
N1 N 0.6826(5) 0.6210(5) -0.0498(6) 0.0450(12) Uani 1 1 d . . . .
N2 N 0.6385(6) 0.4702(6) 0.1901(6) 0.0482(13) Uani 1 1 d . . . .
C1 C 0.7077(6) 0.6912(6) -0.1722(7) 0.0454(14) Uani 1 1 d . . . .
C2 C 0.8349(6) 0.6689(7) -0.1997(7) 0.0465(15) Uani 1 1 d . . . .
C3 C 0.8595(7) 0.7361(7) -0.3257(7) 0.0499(16) Uani 1 1 d . . . .
H3 H 0.9431 0.7253 -0.3476 0.060 Uiso 1 1 calc R . . .
C4 C 0.7625(8) 0.8187(8) -0.4192(8) 0.061(2) Uani 1 1 d . . . .
H4 H 0.7820 0.8593 -0.5041 0.074 Uiso 1 1 calc R . . .
C5 C 0.6403(8) 0.8436(8) -0.3931(8) 0.0592(19) Uani 1 1 d . . . .
H5 H 0.5767 0.9015 -0.4588 0.071 Uiso 1 1 calc R . . .
C6 C 0.6100(7) 0.7819(7) -0.2674(8) 0.0522(17) Uani 1 1 d . . . .
C7 C 0.4886(8) 0.8024(8) -0.2296(9) 0.062(2) Uani 1 1 d . . . .
H7 H 0.4218 0.8662 -0.2891 0.074 Uiso 1 1 calc R . . .
C8 C 0.4660(7) 0.7304(8) -0.1068(9) 0.060(2) Uani 1 1 d . . . .
H8 H 0.3837 0.7427 -0.0813 0.072 Uiso 1 1 calc R . . .
C9 C 0.5671(7) 0.6380(7) -0.0190(8) 0.0511(16) Uani 1 1 d . . . .
C10 C 0.5482(6) 0.5527(7) 0.1110(8) 0.0531(17) Uani 1 1 d . . . .
H10 H 0.4659 0.5594 0.1368 0.064 Uiso 1 1 calc R . . .
C11 C 0.6143(7) 0.3921(8) 0.3186(8) 0.0548(17) Uani 1 1 d . . . .
C12 C 0.5107(8) 0.4381(9) 0.3723(9) 0.063(2) Uani 1 1 d . . . .
H12 H 0.4554 0.5230 0.3257 0.076 Uiso 1 1 calc R . . .
C13 C 0.4909(9) 0.3584(10) 0.4931(9) 0.068(2) Uani 1 1 d . . . .
H13 H 0.4214 0.3897 0.5301 0.082 Uiso 1 1 calc R . . .
C14 C 0.5686(9) 0.2339(9) 0.5631(9) 0.065(2) Uani 1 1 d . . . .
C15 C 0.6695(8) 0.1897(8) 0.5101(8) 0.062(2) Uani 1 1 d . . . .
H15 H 0.7236 0.1041 0.5571 0.074 Uiso 1 1 calc R . . .
C16 C 0.6941(7) 0.2696(8) 0.3869(8) 0.0591(19) Uani 1 1 d . . . .
H16 H 0.7651 0.2391 0.3512 0.071 Uiso 1 1 calc R . . .
C17 C 0.5464(11) 0.1442(11) 0.7013(10) 0.078(3) Uani 1 1 d . . . .
H17A H 0.5263 0.1961 0.7472 0.117 Uiso 1 1 calc GR . . .
H17B H 0.6218 0.0722 0.7420 0.117 Uiso 1 1 calc GR . . .
H17C H 0.4770 0.1080 0.7015 0.117 Uiso 1 1 calc GR . . .
C18 C 0.8326(9) 0.2680(8) -0.1479(9) 0.075(3) Uani 1 1 d D . . .
H18A H 0.8684 0.1792 -0.1384 0.112 Uiso 0.493(11) 1 calc R P A 2
H18B H 0.7431 0.2955 -0.1719 0.112 Uiso 0.493(11) 1 calc R P A 2
H18C H 0.8730 0.3290 -0.2133 0.112 Uiso 0.493(11) 1 calc R P A 2
C19 C 0.8533(7) 0.2687(8) -0.0248(9) 0.0564(19) Uani 1 1 d . . . .
C20 C 0.9117(8) 0.1520(8) 0.0767(8) 0.0581(19) Uani 1 1 d . . . .
H20 H 0.9386 0.0745 0.0668 0.070 Uiso 1 1 calc R . . .
C21 C 0.9320(8) 0.1447(8) 0.1918(9) 0.060(2) Uani 1 1 d . . . .
C22 C 0.9902(12) 0.0120(9) 0.2962(10) 0.091(3) Uani 1 1 d D . . .
H22A H 1.0033 -0.0536 0.2657 0.137 Uiso 0.507(11) 1 calc R P A 1
H22B H 1.0704 0.0107 0.3269 0.137 Uiso 0.507(11) 1 calc R P A 1
H22C H 0.9352 -0.0086 0.3649 0.137 Uiso 0.507(11) 1 calc R P A 1
C23 C 0.7466(7) 0.8707(8) 0.0955(7) 0.066(2) Uani 1 1 d D . . .
H23A H 0.7242 0.9003 0.1595 0.098 Uiso 0.209(9) 1 calc R P B 2
H23B H 0.8078 0.9136 0.0442 0.098 Uiso 0.209(9) 1 calc R P B 2
H23C H 0.6720 0.8935 0.0417 0.098 Uiso 0.209(9) 1 calc R P B 2
C24 C 0.8020(7) 0.7235(7) 0.1588(8) 0.0504(16) Uani 1 1 d . . . .
C25 C 0.8081(8) 0.6543(8) 0.2890(8) 0.0570(18) Uani 1 1 d . . . .
H25 H 0.7829 0.7016 0.3358 0.068 Uiso 1 1 calc R . . .
C26 C 0.8500(7) 0.5174(8) 0.3531(7) 0.0529(17) Uani 1 1 d . . . .
C27 C 0.8587(9) 0.4493(9) 0.4919(8) 0.067(2) Uani 1 1 d D . . .
H27A H 0.8341 0.5144 0.5232 0.101 Uiso 0.791(9) 1 calc R P B 1
H27B H 0.8032 0.3916 0.5206 0.101 Uiso 0.791(9) 1 calc R P B 1
H27C H 0.9446 0.3967 0.5239 0.101 Uiso 0.791(9) 1 calc R P B 1

loop_
_atom_site_aniso_label
_atom_site_aniso_U_11
_atom_site_aniso_U_22
_atom_site_aniso_U_33
_atom_site_aniso_U_23
_atom_site_aniso_U_13
_atom_site_aniso_U_12
Ho1 0.03770(18) 0.03752(18) 0.04245(19) -0.01886(14) 0.00264(12) -0.00149(12)
F1 0.084(9) 0.173(16) 0.174(16) -0.143(14) -0.043(10) 0.024(9)
F2 0.136(11) 0.083(8) 0.060(6) -0.052(6) 0.005(6) 0.018(7)
F3 0.26(2) 0.093(10) 0.049(7) -0.031(7) 0.010(10) -0.033(12)
F1' 0.27(2) 0.048(7) 0.058(8) -0.015(6) -0.021(10) -0.006(10)
F2' 0.27(2) 0.025(5) 0.121(13) -0.016(6) -0.079(14) 0.009(8)
F3' 0.119(15) 0.139(17) 0.137(17) 0.012(13) -0.037(13) 0.025(12)
F4 0.096(5) 0.055(4) 0.096(5) -0.033(4) 0.053(4) -0.031(3)
F5 0.072(4) 0.060(4) 0.092(5) -0.023(4) 0.005(4) 0.002(3)
F6 0.107(5) 0.055(4) 0.095(5) -0.046(4) 0.045(4) -0.028(4)
F4' 0.084(16) 0.076(15) 0.037(10) -0.018(10) 0.002(10) -0.035(13)
F5' 0.088(18) 0.099(19) 0.055(13) -0.051(14) 0.017(12) -0.041(15)
F6' 0.073(16) 0.093(19) 0.048(12) -0.033(13) -0.008(11) 0.008(13)
O1 0.039(2) 0.049(3) 0.041(2) -0.020(2) 0.0000(18) -0.0008(19)
O2 0.054(3) 0.044(3) 0.072(3) -0.033(3) -0.007(3) 0.003(2)
O3 0.056(3) 0.047(3) 0.056(3) -0.024(2) 0.005(2) -0.005(2)
O4 0.053(3) 0.044(2) 0.048(3) -0.023(2) 0.007(2) -0.011(2)
O5 0.051(3) 0.050(3) 0.047(3) -0.024(2) 0.002(2) -0.006(2)
N1 0.036(3) 0.040(3) 0.056(3) -0.025(3) -0.001(2) -0.001(2)
N2 0.050(3) 0.043(3) 0.054(3) -0.025(3) 0.011(3) -0.012(2)
C1 0.041(3) 0.034(3) 0.051(4) -0.016(3) -0.003(3) -0.001(3)
C2 0.039(3) 0.042(3) 0.047(4) -0.015(3) -0.003(3) 0.000(3)
C3 0.049(4) 0.051(4) 0.041(3) -0.021(3) 0.001(3) -0.001(3)
C4 0.060(5) 0.049(4) 0.053(4) -0.012(3) -0.007(4) 0.000(3)
C5 0.055(4) 0.044(4) 0.055(4) -0.008(3) -0.011(3) -0.001(3)
C6 0.045(4) 0.038(3) 0.064(4) -0.020(3) -0.011(3) 0.001(3)
C7 0.045(4) 0.040(4) 0.081(6) -0.016(4) -0.011(4) -0.001(3)
C8 0.037(3) 0.049(4) 0.081(6) -0.026(4) 0.000(3) 0.000(3)
C9 0.040(3) 0.042(3) 0.068(5) -0.026(3) 0.001(3) -0.004(3)
C10 0.035(3) 0.044(4) 0.074(5) -0.027(4) 0.006(3) -0.001(3)
C11 0.043(4) 0.053(4) 0.066(5) -0.028(4) 0.011(3) -0.009(3)
C12 0.056(4) 0.056(4) 0.074(5) -0.035(4) 0.015(4) -0.006(4)
C13 0.060(5) 0.073(6) 0.078(6) -0.041(5) 0.027(4) -0.019(4)
C14 0.070(5) 0.062(5) 0.067(5) -0.031(4) 0.018(4) -0.025(4)
C15 0.061(5) 0.052(4) 0.060(5) -0.018(4) 0.009(4) -0.011(4)
C16 0.041(4) 0.059(5) 0.064(5) -0.021(4) 0.010(3) -0.008(3)
C17 0.091(7) 0.078(6) 0.071(6) -0.038(5) 0.038(5) -0.033(5)
C18 0.094(7) 0.051(5) 0.074(6) -0.033(4) 0.000(5) -0.002(5)
C19 0.051(4) 0.047(4) 0.079(5) -0.036(4) 0.021(4) -0.014(3)
C20 0.065(5) 0.044(4) 0.065(5) -0.029(4) 0.020(4) -0.009(3)
C21 0.058(4) 0.043(4) 0.072(5) -0.026(4) 0.023(4) -0.006(3)
C22 0.107(9) 0.045(5) 0.098(9) -0.021(5) 0.017(7) -0.009(5)
C23 0.070(5) 0.047(4) 0.076(6) -0.030(4) 0.024(4) -0.012(4)
C24 0.043(3) 0.047(4) 0.063(4) -0.029(3) 0.014(3) -0.012(3)
C25 0.058(4) 0.062(5) 0.061(5) -0.039(4) 0.009(4) -0.012(4)
C26 0.048(4) 0.065(5) 0.049(4) -0.032(4) 0.004(3) -0.008(3)
C27 0.077(6) 0.073(6) 0.054(5) -0.036(4) 0.003(4) -0.011(5)

loop_
_atom_type_symbol
_atom_type_description
_atom_type_scat_dispersion_real
_atom_type_scat_dispersion_imag
_atom_type_scat_source
C C 0.0033 0.0016 'International Tables Vol C Tables 4.2.6.8 and 6.1.1.4'
H H 0.0000 0.0000 'International Tables Vol C Tables 4.2.6.8 and 6.1.1.4'
F F 0.0171 0.0103 'International Tables Vol C Tables 4.2.6.8 and 6.1.1.4'
Ho Ho -0.2175 4.6783 'International Tables Vol C Tables 4.2.6.8 and 6.1.1.4'
N N 0.0061 0.0033 'International Tables Vol C Tables 4.2.6.8 and 6.1.1.4'
O O 0.0106 0.0060 'International Tables Vol C Tables 4.2.6.8 and 6.1.1.4'

loop_
_geom_angle_atom_site_label_1
_geom_angle_atom_site_label_2
_geom_angle_atom_site_label_3
_geom_angle
_geom_angle_site_symmetry_1
_geom_angle_site_symmetry_3
O1 Ho1 Ho1 35.85(12) 2_765 2_765
O1 Ho1 Ho1 35.02(11) . 2_765
O1 Ho1 O1 70.87(19) 2_765 .
O1 Ho1 O2 102.65(18) 2_765 .
O1 Ho1 O3 79.71(19) 2_765 .
O1 Ho1 O4 96.31(18) 2_765 .
O1 Ho1 N1 139.10(19) 2_765 .
O1 Ho1 N1 68.52(18) . .
O1 Ho1 N2 132.30(18) . .
O1 Ho1 N2 156.60(19) 2_765 .
O2 Ho1 Ho1 87.34(15) . 2_765
O2 Ho1 O1 73.17(19) . .
O2 Ho1 N1 70.05(18) . .
O2 Ho1 N2 89.7(2) . .
O3 Ho1 Ho1 105.27(14) . 2_765
O3 Ho1 O1 126.86(17) . .
O3 Ho1 O2 71.47(19) . .
O3 Ho1 O4 150.21(19) . .
O3 Ho1 N1 130.1(2) . .
O3 Ho1 N2 85.62(19) . .
O4 Ho1 Ho1 86.33(12) . 2_765
O4 Ho1 O1 77.82(17) . .
O4 Ho1 O2 137.46(18) . .
O4 Ho1 N1 70.69(18) . .
O4 Ho1 N2 87.41(17) . .
O5 Ho1 Ho1 116.87(13) . 2_765
O5 Ho1 O1 87.59(17) . 2_765
O5 Ho1 O1 140.38(18) . .
O5 Ho1 O2 145.7(2) . .
O5 Ho1 O3 78.50(19) . .
O5 Ho1 O4 71.82(18) . .
O5 Ho1 N1 121.72(19) . .
O5 Ho1 N2 71.58(19) . .
N1 Ho1 Ho1 103.42(15) . 2_765
N1 Ho1 N2 63.8(2) . .
N2 Ho1 Ho1 167.07(14) . 2_765
Ho1 O1 Ho1 109.13(19) 2_765 .
C2 O1 Ho1 131.6(4) . 2_765
C2 O1 Ho1 119.2(4) . .
C19 O2 Ho1 132.6(6) . .
C21 O3 Ho1 133.9(5) . .
C24 O4 Ho1 133.4(5) . .
C26 O5 Ho1 137.4(5) . .
C1 N1 Ho1 116.2(4) . .
C9 N1 Ho1 124.0(5) . .
C9 N1 C1 119.8(6) . .
C10 N2 Ho1 114.2(5) . .
C10 N2 C11 119.3(6) . .
C11 N2 Ho1 126.5(5) . .
N1 C1 C2 117.3(6) . .
N1 C1 C6 121.2(6) . .
C2 C1 C6 121.6(7) . .
O1 C2 C1 118.7(6) . .
O1 C2 C3 124.3(6) . .
C3 C2 C1 117.0(6) . .
C2 C3 H3 119.6 . .
C4 C3 C2 120.9(7) . .
C4 C3 H3 119.6 . .
C3 C4 H4 118.8 . .
C5 C4 C3 122.5(8) . .
C5 C4 H4 118.8 . .
C4 C5 H5 120.4 . .
C4 C5 C6 119.2(7) . .
C6 C5 H5 120.4 . .
C5 C6 C1 118.6(7) . .
C7 C6 C1 117.3(8) . .
C7 C6 C5 124.1(7) . .
C6 C7 H7 119.9 . .
C8 C7 C6 120.3(7) . .
C8 C7 H7 119.9 . .
C7 C8 H8 120.5 . .
C7 C8 C9 119.0(7) . .
C9 C8 H8 120.5 . .
N1 C9 C8 122.2(8) . .
N1 C9 C10 116.1(6) . .
C8 C9 C10 121.6(7) . .
N2 C10 C9 121.9(7) . .
N2 C10 H10 119.1 . .
C9 C10 H10 119.1 . .
C12 C11 N2 121.4(7) . .
C16 C11 N2 118.4(7) . .
C16 C11 C12 120.2(8) . .
C11 C12 H12 120.6 . .
C13 C12 C11 118.7(8) . .
C13 C12 H12 120.6 . .
C12 C13 H13 118.9 . .
C12 C13 C14 122.2(8) . .
C14 C13 H13 118.9 . .
C13 C14 C17 121.9(8) . .
C15 C14 C13 118.8(8) . .
C15 C14 C17 119.3(9) . .
C14 C15 H15 119.7 . .
C14 C15 C16 120.7(8) . .
C16 C15 H15 119.7 . .
C11 C16 C15 119.4(7) . .
C11 C16 H16 120.3 . .
C15 C16 H16 120.3 . .
C14 C17 H17A 109.5 . .
C14 C17 H17B 109.5 . .
C14 C17 H17C 109.5 . .
H17A C17 H17B 109.5 . .
H17A C17 H17C 109.5 . .
H17B C17 H17C 109.5 . .
F1 C18 C19 104.4(9) . .
F2 C18 F1 106.4(11) . .
F2 C18 C19 109.6(8) . .
F3 C18 F1 115.5(15) . .
F3 C18 F2 115.9(13) . .
F3 C18 C19 104.3(9) . .
H18A C18 H18B 109.5 . .
H18A C18 H18C 109.5 . .
H18B C18 H18C 109.5 . .
C19 C18 H18A 109.5 . .
C19 C18 H18B 109.5 . .
C19 C18 H18C 109.5 . .
O2 C19 C18 114.9(8) . .
O2 C19 C20 126.8(8) . .
C20 C19 C18 118.3(7) . .
C19 C20 H20 119.2 . .
C21 C20 C19 121.6(7) . .
C21 C20 H20 119.2 . .
O3 C21 C20 126.9(8) . .
O3 C21 C22 116.3(8) . .
C20 C21 C22 116.8(7) . .
F1' C22 F2' 115.3(14) . .
F1' C22 F3' 107.1(18) . .
F1' C22 C21 113.6(9) . .
F2' C22 F3' 99.3(17) . .
F2' C22 C21 112.1(10) . .
F3' C22 C21 108.0(10) . .
C21 C22 H22A 109.5 . .
C21 C22 H22B 109.5 . .
C21 C22 H22C 109.5 . .
H22A C22 H22B 109.5 . .
H22A C22 H22C 109.5 . .
H22B C22 H22C 109.5 . .
F4 C23 F5 106.3(8) . .
F4 C23 F6 107.7(7) . .
F4 C23 C24 112.8(6) . .
F5 C23 C24 110.3(6) . .
F6 C23 F5 104.6(7) . .
F6 C23 C24 114.4(7) . .
H23A C23 H23B 109.5 . .
H23A C23 H23C 109.5 . .
H23B C23 H23C 109.5 . .
C24 C23 H23A 109.5 . .
C24 C23 H23B 109.5 . .
C24 C23 H23C 109.5 . .
O4 C24 C23 113.8(7) . .
O4 C24 C25 127.2(7) . .
C25 C24 C23 119.0(7) . .
C24 C25 H25 119.0 . .
C24 C25 C26 122.0(7) . .
C26 C25 H25 119.0 . .
O5 C26 C25 124.0(7) . .
O5 C26 C27 116.4(7) . .
C25 C26 C27 119.7(7) . .
F4' C27 F5' 111.6(16) . .
F4' C27 F6' 111.5(19) . .
F4' C27 C26 111.9(11) . .
F5' C27 C26 110.5(13) . .
F6' C27 F5' 102.1(18) . .
F6' C27 C26 108.8(12) . .
C26 C27 H27A 109.5 . .
C26 C27 H27B 109.5 . .
C26 C27 H27C 109.5 . .
H27A C27 H27B 109.5 . .
H27A C27 H27C 109.5 . .
H27B C27 H27C 109.5 . .

loop_
_geom_bond_atom_site_label_1
_geom_bond_atom_site_label_2
_geom_bond_distance
_geom_bond_site_symmetry_2
Ho1 Ho1 3.8091(15) 2_765
Ho1 O1 2.314(5) 2_765
Ho1 O1 2.361(5) .
Ho1 O2 2.356(5) .
Ho1 O3 2.331(5) .
Ho1 O4 2.342(5) .
Ho1 O5 2.313(5) .
Ho1 N1 2.441(6) .
Ho1 N2 2.678(6) .
F1 C18 1.338(9) .
F2 C18 1.323(8) .
F3 C18 1.319(9) .
F1' C22 1.284(9) .
F2' C22 1.343(9) .
F3' C22 1.350(9) .
F4 C23 1.332(7) .
F5 C23 1.356(8) .
F6 C23 1.355(7) .
F4' C27 1.342(10) .
F5' C27 1.364(10) .
F6' C27 1.357(10) .
O1 Ho1 2.314(5) 2_765
O1 C2 1.346(8) .
O2 C19 1.255(9) .
O3 C21 1.275(10) .
O4 C24 1.259(9) .
O5 C26 1.274(9) .
N1 C1 1.376(9) .
N1 C9 1.314(9) .
N2 C10 1.267(10) .
N2 C11 1.447(10) .
C1 C2 1.427(10) .
C1 C6 1.428(10) .
C2 C3 1.403(10) .
C3 H3 0.9500 .
C3 C4 1.397(11) .
C4 H4 0.9500 .
C4 C5 1.371(12) .
C5 H5 0.9500 .
C5 C6 1.413(12) .
C6 C7 1.403(12) .
C7 H7 0.9500 .
C7 C8 1.375(13) .
C8 H8 0.9500 .
C8 C9 1.413(11) .
C9 C10 1.463(12) .
C10 H10 0.9500 .
C11 C12 1.404(10) .
C11 C16 1.373(11) .
C12 H12 0.9500 .
C12 C13 1.367(13) .
C13 H13 0.9500 .
C13 C14 1.382(13) .
C14 C15 1.369(12) .
C14 C17 1.559(13) .
C15 H15 0.9500 .
C15 C16 1.406(12) .
C16 H16 0.9500 .
C17 H17A 0.9800 .
C17 H17B 0.9800 .
C17 H17C 0.9800 .
C18 H18A 0.9800 .
C18 H18B 0.9800 .
C18 H18C 0.9800 .
C18 C19 1.512(13) .
C19 C20 1.375(12) .
C20 H20 0.9500 .
C20 C21 1.373(13) .
C21 C22 1.488(13) .
C22 H22A 0.9800 .
C22 H22B 0.9800 .
C22 H22C 0.9800 .
C23 H23A 0.9800 .
C23 H23B 0.9800 .
C23 H23C 0.9800 .
C23 C24 1.511(10) .
C24 C25 1.389(12) .
C25 H25 0.9500 .
C25 C26 1.396(12) .
C26 C27 1.477(11) .
C27 H27A 0.9800 .
C27 H27B 0.9800 .
C27 H27C 0.9800 .

loop_
_geom_torsion_atom_site_label_1
_geom_torsion_atom_site_label_2
_geom_torsion_atom_site_label_3
_geom_torsion_atom_site_label_4
_geom_torsion
_geom_torsion_site_symmetry_1
Ho1 O1 C2 C1 4.7(9) .
Ho1 O1 C2 C1 -173.5(5) 2_765
Ho1 O1 C2 C3 6.9(11) 2_765
Ho1 O1 C2 C3 -174.9(6) .
Ho1 O2 C19 C18 -156.6(6) .
Ho1 O2 C19 C20 25.4(12) .
Ho1 O3 C21 C20 -13.2(13) .
Ho1 O3 C21 C22 164.7(6) .
Ho1 O4 C24 C23 -156.6(5) .
Ho1 O4 C24 C25 20.4(12) .
Ho1 O5 C26 C25 -10.5(12) .
Ho1 O5 C26 C27 167.8(6) .
Ho1 N1 C1 C2 -0.8(8) .
Ho1 N1 C1 C6 178.9(5) .
Ho1 N1 C9 C8 178.2(6) .
Ho1 N1 C9 C10 -3.6(9) .
Ho1 N2 C10 C9 0.1(9) .
Ho1 N2 C11 C12 149.7(6) .
Ho1 N2 C11 C16 -31.8(10) .
F1 C18 C19 O2 -84.5(11) .
F1 C18 C19 C20 93.6(11) .
F2 C18 C19 O2 161.9(10) .
F2 C18 C19 C20 -20.0(13) .
F3 C18 C19 O2 37.1(14) .
F3 C18 C19 C20 -144.8(12) .
F4 C23 C24 O4 -47.9(10) .
F4 C23 C24 C25 134.8(8) .
F5 C23 C24 O4 70.7(8) .
F5 C23 C24 C25 -106.6(8) .
F6 C23 C24 O4 -171.6(7) .
F6 C23 C24 C25 11.1(10) .
O1 C2 C3 C4 178.3(7) .
O2 C19 C20 C21 -1.2(14) .
O3 C21 C22 F1' 14.4(17) .
O3 C21 C22 F2' 147.4(14) .
O3 C21 C22 F3' -104.3(16) .
O4 C24 C25 C26 -1.4(13) .
O5 C26 C27 F4' -77.1(15) .
O5 C26 C27 F5' 157.9(14) .
O5 C26 C27 F6' 46.6(17) .
N1 C1 C2 O1 -2.5(10) .
N1 C1 C2 C3 177.1(6) .
N1 C1 C6 C5 -175.1(7) .
N1 C1 C6 C7 3.8(11) .
N1 C9 C10 N2 2.1(11) .
N2 C11 C12 C13 178.2(8) .
N2 C11 C16 C15 -177.3(8) .
C1 N1 C9 C8 -2.4(11) .
C1 N1 C9 C10 175.8(6) .
C1 C2 C3 C4 -1.3(11) .
C1 C6 C7 C8 -4.1(12) .
C2 C1 C6 C5 4.6(11) .
C2 C1 C6 C7 -176.5(7) .
C2 C3 C4 C5 3.2(13) .
C3 C4 C5 C6 -1.1(14) .
C4 C5 C6 C1 -2.7(12) .
C4 C5 C6 C7 178.5(8) .
C5 C6 C7 C8 174.7(8) .
C6 C1 C2 O1 177.8(6) .
C6 C1 C2 C3 -2.6(11) .
C6 C7 C8 C9 1.4(13) .
C7 C8 C9 N1 2.1(13) .
C7 C8 C9 C10 -176.1(8) .
C8 C9 C10 N2 -179.6(8) .
C9 N1 C1 C2 179.7(7) .
C9 N1 C1 C6 -0.6(10) .
C10 N2 C11 C12 -27.5(11) .
C10 N2 C11 C16 151.0(8) .
C11 N2 C10 C9 177.6(7) .
C11 C12 C13 C14 -0.8(15) .
C12 C11 C16 C15 1.3(13) .
C12 C13 C14 C15 0.8(15) .
C12 C13 C14 C17 179.2(10) .
C13 C14 C15 C16 0.2(14) .
C14 C15 C16 C11 -1.2(14) .
C16 C11 C12 C13 -0.3(14) .
C17 C14 C15 C16 -178.2(9) .
C18 C19 C20 C21 -179.1(8) .
C19 C20 C21 O3 -5.1(14) .
C19 C20 C21 C22 176.9(9) .
C20 C21 C22 F1' -167.4(14) .
C20 C21 C22 F2' -34.5(16) .
C20 C21 C22 F3' 73.9(17) .
C23 C24 C25 C26 175.5(7) .
C24 C25 C26 O5 -3.9(13) .
C24 C25 C26 C27 177.8(8) .
C25 C26 C27 F4' 101.3(16) .
C25 C26 C27 F5' -23.7(16) .
C25 C26 C27 F6' -135.1(16) .
